data_4062225
loop_
_publ_author_name
'Basuli, Falguni'
'Tomaszewski, John'
'Huffman, John C.'
'Mindiola, Daniel J.'

_publ_section_title
;
 Carbon-Oxygen Bond Cleavage Promoted by a Scandium Borohydride Complex
;
_journal_issue 23
_journal_name_full Organometallics
_journal_page_first 4705
_journal_page_last 4714
_journal_paper_doi 10.1021/om030374b
_journal_volume 22
_journal_year 2003
_chemical_formula_sum 'C56 H75 N3 O1.5 Sc'
_chemical_formula_weight 859.15
_space_group_IT_number 2
_symmetry_cell_setting triclinic
_symmetry_space_group_name_Hall '-P 1'
_symmetry_space_group_name_H-M 'P -1'
_cell_angle_alpha 97.9060(10)
_cell_angle_beta 95.6130(10)
_cell_angle_gamma 105.8220(10)
_cell_formula_units_Z 2
_cell_length_a 10.2169(3)
_cell_length_b 11.5960(4)
_cell_length_c 22.0076(7)
_cell_measurement_temperature 138(2)
_cell_volume 2459.55(14)
_diffrn_ambient_temperature 138(2)
_exptl_crystal_density_diffrn 1.160
_cod_original_formula_sum 'C56 H75 N3 O1.50 Sc'
_cod_database_code 4062225

loop_
_symmetry_equiv_pos_as_xyz
'x, y, z'
'-x, -y, -z'

loop_
_atom_site_label
_atom_site_type_symbol
_atom_site_fract_x
_atom_site_fract_y
_atom_site_fract_z
_atom_site_U_iso_or_equiv
_atom_site_adp_type
_atom_site_occupancy
_atom_site_symmetry_multiplicity
_atom_site_calc_flag
_atom_site_refinement_flags
_atom_site_disorder_assembly
_atom_site_disorder_group
Sc1 Sc 0.38241(2) 0.67558(2) 0.281662(11) 0.01406(6) Uani 1 1 d . . .
C1S C 0.1804(5) 0.9313(4) -0.0202(2) 0.0451(9) Uiso 0.50 1 d P . .
N2 N 0.57313(11) 0.75320(10) 0.24784(5) 0.0156(2) Uani 1 1 d . . .
C2S C 0.1072(4) 1.0133(3) 0.01108(17) 0.0328(7) Uiso 0.50 1 d P . .
C3 C 0.67530(13) 0.70426(12) 0.25778(6) 0.0173(3) Uani 1 1 d . . .
O3S O -0.0335(2) 0.97347(19) -0.01249(10) 0.0289(5) Uiso 0.50 1 d P . .
C4 C 0.65783(14) 0.58758(12) 0.27425(6) 0.0185(3) Uani 1 1 d . . .
C4S C -0.1081(4) 1.0468(3) 0.01592(18) 0.0344(7) Uiso 0.50 1 d P . .
C5 C 0.53900(14) 0.49074(12) 0.26962(6) 0.0175(3) Uani 1 1 d . . .
C5S C -0.2557(4) 1.0009(4) -0.0116(2) 0.0402(8) Uiso 0.50 1 d P . .
N6 N 0.41226(11) 0.50200(10) 0.25710(5) 0.0162(2) Uani 1 1 d . . .
H6S H 0.167(5) 0.925(4) -0.068(2) 0.055(13) Uiso 0.50 1 d P . .
C7 C 0.60005(13) 0.86683(12) 0.22434(6) 0.0168(3) Uani 1 1 d . . .
H7S H 0.154(5) 0.868(4) -0.0144(18) 0.038(11) Uiso 0.50 1 d P . .
C8 C 0.55532(14) 0.86291(13) 0.16135(6) 0.0205(3) Uani 1 1 d . . .
C9 C 0.58369(16) 0.97220(14) 0.13819(7) 0.0260(3) Uani 1 1 d . . .
H9S H 0.163(4) 1.106(3) 0.0021(16) 0.033(9) Uiso 0.50 1 d P . .
C10 C 0.65260(16) 1.08187(14) 0.17607(7) 0.0269(3) Uani 1 1 d . . .
H10S H 0.120(4) 1.002(3) 0.0624(17) 0.038(10) Uiso 0.50 1 d P . .
C11 C 0.69105(15) 1.08519(13) 0.23834(7) 0.0230(3) Uani 1 1 d . . .
H11S H -0.072(4) 1.141(4) 0.0070(18) 0.039(11) Uiso 0.50 1 d P . .
C12 C 0.66450(13) 0.97860(12) 0.26415(6) 0.0182(3) Uani 1 1 d . . .
H12S H -0.096(4) 1.045(3) 0.0647(16) 0.025(9) Uiso 0.50 1 d P . .
C13 C 0.70197(14) 0.98774(12) 0.33348(6) 0.0195(3) Uani 1 1 d . . .
H13S H -0.293(3) 1.050(3) 0.0056(13) 0.006(6) Uiso 0.50 1 d P . .
C14 C 0.85258(16) 1.05886(15) 0.35705(8) 0.0276(3) Uani 1 1 d . . .
H14S H -0.304(4) 0.921(3) -0.0046(17) 0.037(10) Uiso 0.50 1 d P . .
C15 C 0.60895(16) 1.04715(14) 0.36918(7) 0.0255(3) Uani 1 1 d . . .
H15S H -0.268(4) 0.992(4) -0.057(2) 0.059(13) Uiso 0.50 1 d P . .
C16 C 0.48353(15) 0.74267(14) 0.11858(7) 0.0228(3) Uani 1 1 d . . .
C17 C 0.37766(19) 0.75344(17) 0.06723(8) 0.0332(4) Uani 1 1 d . . .
C18 C 0.59025(18) 0.68818(17) 0.09150(8) 0.0340(4) Uani 1 1 d . . .
C19 C 0.82115(14) 0.77194(14) 0.25204(8) 0.0235(3) Uani 1 1 d . . .
C20 C 0.55672(18) 0.36957(14) 0.27979(8) 0.0258(3) Uani 1 1 d . . .
C21 C 0.29679(13) 0.39501(11) 0.23602(6) 0.0168(3) Uani 1 1 d . . .
C22 C 0.26919(14) 0.34268(12) 0.17252(6) 0.0198(3) Uani 1 1 d . . .
C23 C 0.15207(15) 0.24465(13) 0.15202(7) 0.0224(3) Uani 1 1 d . . .
C24 C 0.06233(15) 0.20023(13) 0.19237(7) 0.0225(3) Uani 1 1 d . . .
C25 C 0.08974(14) 0.25258(13) 0.25409(7) 0.0219(3) Uani 1 1 d . . .
C26 C 0.20687(14) 0.35001(12) 0.27743(6) 0.0186(3) Uani 1 1 d . . .
C27 C 0.23227(15) 0.40240(13) 0.34628(6) 0.0225(3) Uani 1 1 d . . .
C28 C 0.11600(18) 0.45285(16) 0.36488(8) 0.0315(4) Uani 1 1 d . . .
C29 C 0.2502(2) 0.30663(16) 0.38533(8) 0.0338(4) Uani 1 1 d . . .
C30 C 0.36195(15) 0.39167(14) 0.12585(7) 0.0248(3) Uani 1 1 d . . .
C31 C 0.2809(2) 0.4089(2) 0.06819(9) 0.0438(5) Uani 1 1 d . . .
C32 C 0.4511(2) 0.3099(2) 0.10836(11) 0.0494(5) Uani 1 1 d . . .
N33 N 0.19822(12) 0.64315(11) 0.22663(6) 0.0199(2) Uani 1 1 d . . .
C34 C 0.12219(13) 0.69491(12) 0.18864(6) 0.0180(3) Uani 1 1 d . . .
C35 C 0.01386(14) 0.62246(13) 0.14148(6) 0.0214(3) Uani 1 1 d . . .
C36 C -0.05214(16) 0.68048(16) 0.10265(7) 0.0284(3) Uani 1 1 d . . .
C37 C -0.01775(17) 0.80600(16) 0.10944(8) 0.0324(4) Uani 1 1 d . . .
C38 C 0.08405(16) 0.87627(15) 0.15664(8) 0.0279(3) Uani 1 1 d . . .
C39 C 0.15404(14) 0.82352(13) 0.19672(7) 0.0203(3) Uani 1 1 d . . .
C40 C 0.25944(14) 0.90106(12) 0.25064(7) 0.0220(3) Uani 1 1 d . . .
C41 C 0.19809(16) 0.89834(16) 0.31145(8) 0.0286(3) Uani 1 1 d . . .
C42 C 0.32160(18) 1.03253(15) 0.24182(10) 0.0337(4) Uani 1 1 d . . .
C43 C -0.03083(15) 0.48507(14) 0.13640(7) 0.0259(3) Uani 1 1 d . . .
C44 C -0.1116(2) 0.4160(2) 0.07366(9) 0.0434(5) Uani 1 1 d . . .
C45 C -0.11611(16) 0.44725(15) 0.18745(8) 0.0289(3) Uani 1 1 d . . .
O46 O 0.40835(9) 0.72908(8) 0.36844(4) 0.0193(2) Uani 1 1 d . . .
C47 C 0.44515(14) 0.78516(12) 0.43093(6) 0.0175(3) Uani 1 1 d . . .
C48 C 0.35504(14) 0.71210(12) 0.47226(6) 0.0184(3) Uani 1 1 d . . .
C49 C 0.22877(15) 0.73170(13) 0.48058(7) 0.0224(3) Uani 1 1 d . . .
C50 C 0.14419(15) 0.66589(14) 0.51760(7) 0.0261(3) Uani 1 1 d . . .
C51 C 0.18559(16) 0.58039(14) 0.54655(7) 0.0271(3) Uani 1 1 d . . .
C52 C 0.31117(16) 0.56061(14) 0.53863(7) 0.0281(3) Uani 1 1 d . . .
C53 C 0.39520(15) 0.62627(13) 0.50168(7) 0.0231(3) Uani 1 1 d . . .
C54 C 0.59758(14) 0.80736(12) 0.45253(6) 0.0180(3) Uani 1 1 d . . .
C55 C 0.67405(15) 0.74219(13) 0.42192(6) 0.0206(3) Uani 1 1 d . . .
C56 C 0.81372(15) 0.76551(14) 0.44138(7) 0.0242(3) Uani 1 1 d . . .
C57 C 0.87891(15) 0.85447(14) 0.49208(7) 0.0258(3) Uani 1 1 d . . .
C58 C 0.80290(16) 0.91910(13) 0.52369(7) 0.0257(3) Uani 1 1 d . . .
C59 C 0.66373(15) 0.89561(13) 0.50435(7) 0.0225(3) Uani 1 1 d . . .
H60 H 0.7414(18) 0.5669(15) 0.2847(8) 0.030(5) Uiso 1 1 d . . .
H61 H 0.5550(17) 0.9698(15) 0.0952(8) 0.029(4) Uiso 1 1 d . . .
H62 H 0.6708(16) 1.1518(15) 0.1597(7) 0.022(4) Uiso 1 1 d . . .
H63 H 0.7354(16) 1.1639(15) 0.2664(7) 0.024(4) Uiso 1 1 d . . .
H64 H 0.6856(15) 0.9085(13) 0.3436(7) 0.013(4) Uiso 1 1 d . . .
H65 H 0.9156(18) 1.0288(16) 0.3320(8) 0.032(5) Uiso 1 1 d . . .
H66 H 0.8682(17) 1.1467(17) 0.3562(8) 0.030(4) Uiso 1 1 d . . .
H67 H 0.8760(18) 1.0496(16) 0.3999(8) 0.031(5) Uiso 1 1 d . . .
H68 H 0.6363(18) 1.0537(15) 0.4136(9) 0.031(5) Uiso 1 1 d . . .
H69 H 0.6173(17) 1.1306(16) 0.3612(8) 0.027(4) Uiso 1 1 d . . .
H70 H 0.5108(18) 0.9983(16) 0.3570(8) 0.032(5) Uiso 1 1 d . . .
H71 H 0.4377(17) 0.6850(15) 0.1425(8) 0.028(4) Uiso 1 1 d . . .
H72 H 0.310(2) 0.7929(18) 0.0838(9) 0.047(6) Uiso 1 1 d . . .
H73 H 0.331(2) 0.6728(19) 0.0449(9) 0.044(5) Uiso 1 1 d . . .
H74 H 0.4262(19) 0.7978(17) 0.0361(9) 0.038(5) Uiso 1 1 d . . .
H75 H 0.654(2) 0.6736(17) 0.1234(9) 0.042(5) Uiso 1 1 d . . .
H76 H 0.5461(19) 0.6091(17) 0.0646(9) 0.036(5) Uiso 1 1 d . . .
H77 H 0.641(2) 0.7445(18) 0.0677(9) 0.045(6) Uiso 1 1 d . . .
H78 H 0.824(2) 0.8267(19) 0.2243(10) 0.049(6) Uiso 1 1 d . . .
H79 H 0.873(2) 0.720(2) 0.2382(10) 0.057(6) Uiso 1 1 d . . .
H80 H 0.868(2) 0.817(2) 0.2946(11) 0.067(7) Uiso 1 1 d . . .
H81 H 0.643(2) 0.3659(19) 0.2822(10) 0.054(6) Uiso 1 1 d . . .
H82 H 0.527(3) 0.349(2) 0.3180(13) 0.079(8) Uiso 1 1 d . . .
H83 H 0.501(2) 0.306(2) 0.2540(10) 0.055(6) Uiso 1 1 d . . .
H84 H 0.1309(17) 0.2068(15) 0.1099(8) 0.029(4) Uiso 1 1 d . . .
H85 H -0.0137(17) 0.1353(15) 0.1761(8) 0.027(4) Uiso 1 1 d . . .
H86 H 0.0257(17) 0.2180(15) 0.2817(8) 0.027(4) Uiso 1 1 d . . .
H87 H 0.3166(16) 0.4679(14) 0.3548(7) 0.017(4) Uiso 1 1 d . . .
H88 H 0.1063(19) 0.5190(17) 0.3418(9) 0.038(5) Uiso 1 1 d . . .
H89 H 0.1336(18) 0.4884(16) 0.4096(8) 0.031(5) Uiso 1 1 d . . .
H90 H 0.0271(19) 0.3881(17) 0.3543(8) 0.035(5) Uiso 1 1 d . . .
H91 H 0.331(2) 0.2729(18) 0.3745(9) 0.051(6) Uiso 1 1 d . . .
H92 H 0.2654(18) 0.3426(16) 0.4301(9) 0.032(5) Uiso 1 1 d . . .
H93 H 0.165(2) 0.2394(18) 0.3789(9) 0.042(5) Uiso 1 1 d . . .
H94 H 0.4222(18) 0.4700(16) 0.1457(8) 0.031(5) Uiso 1 1 d . . .
H95 H 0.224(3) 0.462(2) 0.0777(11) 0.070(7) Uiso 1 1 d . . .
H96 H 0.3419(19) 0.4422(17) 0.0372(9) 0.040(5) Uiso 1 1 d . . .
H97 H 0.223(2) 0.333(2) 0.0468(11) 0.063(7) Uiso 1 1 d . . .
H98 H 0.509(2) 0.3412(17) 0.0775(9) 0.043(5) Uiso 1 1 d . . .
H99 H 0.507(3) 0.299(3) 0.1438(14) 0.102(10) Uiso 1 1 d . . .
H100 H 0.393(2) 0.229(2) 0.0915(10) 0.058(7) Uiso 1 1 d . . .
H101 H 0.1697(19) 0.5635(17) 0.2190(9) 0.037(5) Uiso 1 1 d . . .
H102 H -0.1225(18) 0.6345(16) 0.0705(8) 0.030(5) Uiso 1 1 d . . .
H103 H -0.066(2) 0.8432(17) 0.0816(9) 0.043(5) Uiso 1 1 d . . .
H104 H 0.1106(18) 0.9664(17) 0.1637(8) 0.032(5) Uiso 1 1 d . . .
H105 H 0.3396(15) 0.8644(13) 0.2540(7) 0.016(4) Uiso 1 1 d . . .
H106 H 0.1551(18) 0.8187(17) 0.3195(8) 0.032(5) Uiso 1 1 d . . .
H107 H 0.2712(19) 0.9400(17) 0.3478(9) 0.039(5) Uiso 1 1 d . . .
H108 H 0.1257(18) 0.9408(16) 0.3098(8) 0.030(5) Uiso 1 1 d . . .
H109 H 0.358(2) 1.0365(19) 0.2009(10) 0.053(6) Uiso 1 1 d . . .
H110 H 0.391(2) 1.0730(17) 0.2768(9) 0.040(5) Uiso 1 1 d . . .
H111 H 0.256(2) 1.0772(17) 0.2439(9) 0.041(5) Uiso 1 1 d . . .
H112 H 0.0511(18) 0.4567(15) 0.1417(8) 0.032(5) Uiso 1 1 d . . .
H113 H -0.129(2) 0.324(2) 0.0734(9) 0.049(6) Uiso 1 1 d . . .
H114 H -0.062(2) 0.438(2) 0.0382(10) 0.056(6) Uiso 1 1 d . . .
H115 H -0.201(2) 0.4382(18) 0.0680(9) 0.049(6) Uiso 1 1 d . . .
H116 H -0.2014(19) 0.4676(16) 0.1809(8) 0.033(5) Uiso 1 1 d . . .
H117 H -0.0670(17) 0.4905(16) 0.2293(8) 0.029(4) Uiso 1 1 d . . .
H118 H -0.1338(19) 0.3588(18) 0.1858(8) 0.037(5) Uiso 1 1 d . . .
H119 H 0.4273(14) 0.8634(13) 0.4343(6) 0.008(3) Uiso 1 1 d . . .
H120 H 0.2037(17) 0.7928(15) 0.4607(7) 0.025(4) Uiso 1 1 d . . .
H121 H 0.0548(18) 0.6787(15) 0.5225(8) 0.029(4) Uiso 1 1 d . . .
H122 H 0.1247(18) 0.5324(16) 0.5717(8) 0.032(5) Uiso 1 1 d . . .
H123 H 0.3418(19) 0.4994(17) 0.5584(8) 0.039(5) Uiso 1 1 d . . .
H124 H 0.4822(18) 0.6131(15) 0.4979(8) 0.029(4) Uiso 1 1 d . . .
H125 H 0.6306(16) 0.6805(14) 0.3869(7) 0.020(4) Uiso 1 1 d . . .
H126 H 0.8648(18) 0.7191(16) 0.4187(8) 0.034(5) Uiso 1 1 d . . .
H127 H 0.9769(17) 0.8711(15) 0.5051(7) 0.025(4) Uiso 1 1 d . . .
H128 H 0.8469(18) 0.9796(16) 0.5587(8) 0.031(5) Uiso 1 1 d . . .
H129 H 0.6129(17) 0.9378(15) 0.5245(8) 0.026(4) Uiso 1 1 d . . .

loop_
_atom_site_aniso_label
_atom_site_aniso_U_11
_atom_site_aniso_U_22
_atom_site_aniso_U_33
_atom_site_aniso_U_23
_atom_site_aniso_U_13
_atom_site_aniso_U_12
Sc1 0.01212(11) 0.01412(11) 0.01450(12) 0.00128(9) 0.00207(9) 0.00198(9)
N2 0.0143(5) 0.0152(5) 0.0158(5) 0.0022(4) 0.0028(4) 0.0018(4)
C3 0.0144(6) 0.0204(6) 0.0147(6) -0.0012(5) 0.0022(5) 0.0030(5)
C4 0.0159(6) 0.0206(6) 0.0193(6) 0.0001(5) 0.0018(5) 0.0077(5)
C5 0.0210(6) 0.0178(6) 0.0138(6) 0.0006(5) 0.0016(5) 0.0070(5)
N6 0.0160(5) 0.0152(5) 0.0167(5) 0.0025(4) 0.0037(4) 0.0030(4)
C7 0.0134(6) 0.0181(6) 0.0184(6) 0.0047(5) 0.0048(5) 0.0022(5)
C8 0.0176(6) 0.0248(7) 0.0182(6) 0.0029(5) 0.0035(5) 0.0048(5)
C9 0.0273(7) 0.0306(8) 0.0204(7) 0.0099(6) 0.0026(6) 0.0063(6)
C10 0.0276(7) 0.0241(7) 0.0297(8) 0.0145(6) 0.0055(6) 0.0037(6)
C11 0.0206(7) 0.0190(7) 0.0275(7) 0.0057(6) 0.0037(6) 0.0016(5)
C12 0.0140(6) 0.0185(6) 0.0205(6) 0.0044(5) 0.0022(5) 0.0017(5)
C13 0.0196(6) 0.0159(6) 0.0196(6) 0.0037(5) -0.0004(5) 0.0002(5)
C14 0.0222(7) 0.0261(8) 0.0282(8) 0.0025(6) -0.0039(6) 0.0003(6)
C15 0.0267(8) 0.0251(7) 0.0218(7) 0.0026(6) 0.0043(6) 0.0033(6)
C16 0.0226(7) 0.0265(7) 0.0171(6) 0.0016(5) 0.0015(5) 0.0048(6)
C17 0.0339(9) 0.0376(9) 0.0233(8) 0.0015(7) -0.0059(7) 0.0075(8)
C18 0.0317(9) 0.0387(10) 0.0288(9) -0.0047(7) 0.0055(7) 0.0101(8)
C19 0.0143(6) 0.0251(7) 0.0300(8) 0.0040(6) 0.0058(6) 0.0033(6)
C20 0.0262(8) 0.0187(7) 0.0318(8) 0.0031(6) -0.0018(7) 0.0081(6)
C21 0.0161(6) 0.0139(6) 0.0212(6) 0.0024(5) 0.0041(5) 0.0054(5)
C22 0.0203(6) 0.0179(6) 0.0215(7) 0.0019(5) 0.0052(5) 0.0057(5)
C23 0.0246(7) 0.0198(7) 0.0210(7) -0.0012(5) 0.0012(6) 0.0065(6)
C24 0.0190(6) 0.0160(6) 0.0290(8) 0.0001(5) 0.0009(6) 0.0022(5)
C25 0.0199(6) 0.0190(6) 0.0260(7) 0.0047(5) 0.0060(6) 0.0027(5)
C26 0.0193(6) 0.0162(6) 0.0202(6) 0.0033(5) 0.0039(5) 0.0043(5)
C27 0.0232(7) 0.0208(7) 0.0191(7) 0.0023(5) 0.0053(5) -0.0013(6)
C28 0.0314(8) 0.0297(8) 0.0289(8) -0.0028(7) 0.0113(7) 0.0029(7)
C29 0.0432(10) 0.0307(8) 0.0240(8) 0.0090(7) 0.0031(7) 0.0033(8)
C30 0.0260(7) 0.0254(7) 0.0190(7) -0.0009(6) 0.0074(6) 0.0015(6)
C31 0.0352(10) 0.0700(14) 0.0345(10) 0.0251(10) 0.0134(8) 0.0183(10)
C32 0.0432(11) 0.0764(16) 0.0463(12) 0.0209(11) 0.0249(10) 0.0349(12)
N33 0.0177(5) 0.0161(5) 0.0241(6) 0.0019(5) -0.0006(5) 0.0042(4)
C34 0.0145(6) 0.0226(7) 0.0177(6) 0.0037(5) 0.0039(5) 0.0060(5)
C35 0.0165(6) 0.0291(7) 0.0183(6) 0.0013(5) 0.0035(5) 0.0068(5)
C36 0.0210(7) 0.0438(9) 0.0195(7) 0.0044(7) 0.0000(6) 0.0093(7)
C37 0.0272(8) 0.0458(10) 0.0296(8) 0.0189(7) 0.0022(7) 0.0143(7)
C38 0.0250(7) 0.0310(8) 0.0328(8) 0.0149(7) 0.0082(6) 0.0105(6)
C39 0.0155(6) 0.0225(7) 0.0238(7) 0.0064(5) 0.0056(5) 0.0050(5)
C40 0.0177(6) 0.0179(6) 0.0307(8) 0.0043(6) 0.0032(6) 0.0056(5)
C41 0.0210(7) 0.0321(8) 0.0290(8) -0.0020(7) 0.0023(6) 0.0055(6)
C42 0.0239(8) 0.0203(7) 0.0546(11) 0.0085(7) -0.0014(8) 0.0041(6)
C43 0.0189(7) 0.0286(8) 0.0257(7) -0.0072(6) -0.0008(6) 0.0068(6)
C44 0.0375(10) 0.0460(11) 0.0329(10) -0.0151(8) -0.0054(8) 0.0038(9)
C45 0.0222(7) 0.0226(7) 0.0386(9) 0.0014(7) 0.0032(7) 0.0032(6)
O46 0.0194(5) 0.0211(5) 0.0146(4) 0.0005(4) 0.0016(4) 0.0028(4)
C47 0.0204(6) 0.0154(6) 0.0156(6) 0.0012(5) 0.0028(5) 0.0039(5)
C48 0.0192(6) 0.0194(6) 0.0136(6) -0.0003(5) 0.0013(5) 0.0026(5)
C49 0.0232(7) 0.0206(7) 0.0224(7) 0.0007(5) 0.0025(6) 0.0065(6)
C50 0.0217(7) 0.0264(7) 0.0279(8) -0.0012(6) 0.0086(6) 0.0043(6)
C51 0.0273(7) 0.0275(8) 0.0235(7) 0.0031(6) 0.0095(6) 0.0012(6)
C52 0.0295(8) 0.0274(8) 0.0291(8) 0.0115(6) 0.0070(6) 0.0069(6)
C53 0.0214(7) 0.0244(7) 0.0244(7) 0.0056(6) 0.0052(6) 0.0070(6)
C54 0.0194(6) 0.0162(6) 0.0168(6) 0.0039(5) 0.0035(5) 0.0018(5)
C55 0.0231(7) 0.0198(6) 0.0171(6) 0.0023(5) 0.0027(5) 0.0038(5)
C56 0.0236(7) 0.0280(7) 0.0237(7) 0.0073(6) 0.0068(6) 0.0092(6)
C57 0.0204(7) 0.0274(7) 0.0268(8) 0.0108(6) 0.0002(6) 0.0007(6)
C58 0.0276(7) 0.0214(7) 0.0212(7) 0.0021(6) -0.0026(6) -0.0014(6)
C59 0.0255(7) 0.0203(7) 0.0192(7) 0.0006(5) 0.0031(6) 0.0042(6)

loop_
_geom_bond_atom_site_label_1
_geom_bond_atom_site_label_2
_geom_bond_distance
_geom_bond_site_symmetry_2
_geom_bond_publ_flag
Sc1 O46 1.8941(9) . ?
Sc1 N33 2.0475(12) . ?
Sc1 N6 2.1223(11) . ?
Sc1 N2 2.1616(11) . ?
C1S C4S 0.853(5) 2_575 ?
C1S C5S 1.055(6) 2_575 ?
C1S C2S 1.499(6) . ?
N2 C3 1.3312(17) . ?
N2 C7 1.4480(16) . ?
C2S O3S 0.811(4) 2_575 ?
C2S C4S 0.854(4) 2_575 ?
C2S O3S 1.406(5) . ?
C2S C5S 1.569(5) 2_575 ?
C3 C4 1.4176(19) . ?
C3 C19 1.5096(18) . ?
O3S C2S 0.811(4) 2_575 ?
O3S O3S 0.868(4) 2_575 ?
O3S C4S 1.413(5) . ?
O3S C4S 1.535(5) 2_575 ?
C4 C5 1.3951(18) . ?
C4S C1S 0.853(5) 2_575 ?
C4S C2S 0.854(4) 2_575 ?
C4S C5S 1.489(5) . ?
C4S O3S 1.535(5) 2_575 ?
C5 N6 1.3424(17) . ?
C5 C20 1.5081(19) . ?
C5S C1S 1.055(6) 2_575 ?
C5S C2S 1.569(5) 2_575 ?
N6 C21 1.4432(16) . ?
C7 C8 1.4072(19) . ?
C7 C12 1.4108(18) . ?
C8 C9 1.399(2) . ?
C8 C16 1.521(2) . ?
C9 C10 1.383(2) . ?
C10 C11 1.380(2) . ?
C11 C12 1.4016(19) . ?
C12 C13 1.5181(19) . ?
C13 C15 1.533(2) . ?
C13 C14 1.533(2) . ?
C16 C17 1.529(2) . ?
C16 C18 1.531(2) . ?
C21 C26 1.4072(18) . ?
C21 C22 1.4131(19) . ?
C22 C23 1.3926(19) . ?
C22 C30 1.5276(19) . ?
C23 C24 1.386(2) . ?
C24 C25 1.378(2) . ?
C25 C26 1.3983(19) . ?
C26 C27 1.5220(19) . ?
C27 C28 1.526(2) . ?
C27 C29 1.532(2) . ?
C30 C31 1.513(2) . ?
C30 C32 1.522(3) . ?
N33 C34 1.3887(17) . ?
C34 C39 1.4186(19) . ?
C34 C35 1.4270(19) . ?
C35 C36 1.389(2) . ?
C35 C43 1.518(2) . ?
C36 C37 1.384(2) . ?
C37 C38 1.385(2) . ?
C38 C39 1.388(2) . ?
C39 C40 1.518(2) . ?
C40 C42 1.531(2) . ?
C40 C41 1.533(2) . ?
C43 C45 1.527(2) . ?
C43 C44 1.530(2) . ?
O46 C47 1.4054(15) . ?
C47 C54 1.5234(19) . ?
C47 C48 1.5307(18) . ?
C48 C53 1.388(2) . ?
C48 C49 1.3943(19) . ?
C49 C50 1.394(2) . ?
C50 C51 1.385(2) . ?
C51 C52 1.386(2) . ?
C52 C53 1.389(2) . ?
C54 C55 1.3856(19) . ?
C54 C59 1.3985(19) . ?
C55 C56 1.390(2) . ?
C56 C57 1.384(2) . ?
C57 C58 1.389(2) . ?
C58 C59 1.384(2) . ?
